data_4301258
loop_
_publ_author_name
'Kevin D. Atkinson'
'Michael J. Cowley'
'Simon B. Duckett'
'Paul I. P. Elliott'
'Gary G. R. Green'
'Joaqu\'in L\'opez-Serrano'
'Iman G. Khazal'
'Adrian C. Whitwood'

_publ_contact_author_address
;Department of Chemistry,
University of York,
Heslington,
York, YO10 5DD,
UK
;
_publ_contact_author_email sbd3@york.ac.uk
_publ_contact_author_name 'Prof Simon B Duckett'
_publ_section_title
;
Para-Hydrogen Induced Polarization without Incorporation of Para-Hydrogen
into the Analyte
;
_journal_name_full 'Inorganic Chemistry'
_journal_page_first 663
_journal_page_last 670
_journal_paper_doi 10.1021/ic8020029
_journal_volume 48
_journal_year 2009
_chemical_formula_moiety 'C46 H42 Ir N2 P2, C6 H6, B F4'
_chemical_formula_sum 'C52 H48 B F4 Ir N2 P2'
_chemical_formula_weight 1041.87
_chemical_name_systematic
; 
 ? 
;
_space_group_IT_number 13
_symmetry_cell_setting monoclinic
_symmetry_space_group_name_Hall '-P 2yc'
_symmetry_space_group_name_H-M 'P 1 2/c 1'
_atom_sites_solution_hydrogens geom
_atom_sites_solution_primary direct
_atom_sites_solution_secondary difmap
_audit_creation_method SHELXL-97
_cell_angle_alpha 90.00
_cell_angle_beta 90.3040(10)
_cell_angle_gamma 90.00
_cell_formula_units_Z 4
_cell_length_a 20.1286(10)
_cell_length_b 12.2780(6)
_cell_length_c 18.2227(9)
_cell_measurement_reflns_used 6772
_cell_measurement_temperature 110(2)
_cell_measurement_theta_max 28.23
_cell_measurement_theta_min 2.45
_cell_volume 4503.5(4)
_computing_cell_refinement 'Bruker SMART'
_computing_data_collection 'Bruker SMART'
_computing_data_reduction 'Bruker SAINT'
_computing_molecular_graphics 'Bruker SHELXTL'
_computing_publication_material 'Bruker SHELXTL'
_computing_structure_refinement 'SHELXL-97 (Sheldrick, 1997)'
_computing_structure_solution 'SHELXS-97 (Sheldrick, 1997)'
_diffrn_ambient_temperature 110(2)
_diffrn_measured_fraction_theta_full 0.998
_diffrn_measured_fraction_theta_max 0.998
_diffrn_measurement_device_type 'CCD area detector'
_diffrn_measurement_method 'phi and omega scans'
_diffrn_radiation_monochromator graphite
_diffrn_radiation_source 'fine-focus sealed tube'
_diffrn_radiation_type MoK\a
_diffrn_radiation_wavelength 0.71073
_diffrn_reflns_av_R_equivalents 0.0362
_diffrn_reflns_av_sigmaI/netI 0.0336
_diffrn_reflns_limit_h_max 26
_diffrn_reflns_limit_h_min -26
_diffrn_reflns_limit_k_max 16
_diffrn_reflns_limit_k_min -16
_diffrn_reflns_limit_l_max 24
_diffrn_reflns_limit_l_min -24
_diffrn_reflns_number 45888
_diffrn_reflns_theta_full 28.30
_diffrn_reflns_theta_max 28.30
_diffrn_reflns_theta_min 1.01
_exptl_absorpt_coefficient_mu 3.091
_exptl_absorpt_correction_T_max 0.860
_exptl_absorpt_correction_T_min 0.706
_exptl_absorpt_correction_type multi-scan
_exptl_absorpt_process_details 'SADABS v2.03;(Sheldrick)'
_exptl_crystal_colour pale
_exptl_crystal_density_diffrn 1.537
_exptl_crystal_density_method 'not measured'
_exptl_crystal_description block
_exptl_crystal_F_000 2088
_exptl_crystal_size_max 0.22
_exptl_crystal_size_mid 0.11
_exptl_crystal_size_min 0.05
_refine_diff_density_max 1.500
_refine_diff_density_min -0.506
_refine_diff_density_rms 0.097
_refine_ls_extinction_method none
_refine_ls_goodness_of_fit_ref 1.007
_refine_ls_hydrogen_treatment mixed
_refine_ls_matrix_type full
_refine_ls_number_parameters 608
_refine_ls_number_reflns 11195
_refine_ls_number_restraints 44
_refine_ls_restrained_S_all 1.024
_refine_ls_R_factor_all 0.0331
_refine_ls_R_factor_gt 0.0248
_refine_ls_shift/su_max 0.003
_refine_ls_shift/su_mean 0.000
_refine_ls_structure_factor_coef Fsqd
_refine_ls_weighting_details 'calc w=1/[\s^2^(Fo^2^)+(0.0356P)^2^+0.0000P] where P=(Fo^2^+2Fc^2^)/3'
_refine_ls_weighting_scheme calc
_refine_ls_wR_factor_gt 0.0581
_refine_ls_wR_factor_ref 0.0612
_reflns_number_gt 9514
_reflns_number_total 11196
_reflns_threshold_expression >2sigma(I)
_cod_data_source_file ic8020029_si_001.cif
_cod_data_source_block sbd0603a
_cod_depositor_comments
;
The following automatic conversions were performed:
'_symmetry_cell_setting' value 'Monoclinic' changed to 'monoclinic'
according to '/home/saulius/struct/CIF-dictionaries/cif_core.dic'
dictionary named 'cif_core.dic' version 2.4.1 from 2010-06-29.

Automatic conversion script
Id: cif_fix_enum 1527 2010-12-29 10:47:43Z saulius 
;
_cod_original_sg_symbol_H-M 'P 2/c'
_cod_database_code 4301258

loop_
_symmetry_equiv_pos_as_xyz
'x, y, z'
'-x, y, -z+1/2'
'-x, -y, -z'
'x, -y, z-1/2'

loop_
_atom_site_label
_atom_site_type_symbol
_atom_site_fract_x
_atom_site_fract_y
_atom_site_fract_z
_atom_site_U_iso_or_equiv
_atom_site_adp_type
_atom_site_occupancy
_atom_site_symmetry_multiplicity
_atom_site_calc_flag
_atom_site_refinement_flags
_atom_site_disorder_assembly
_atom_site_disorder_group
C1 C 0.13257(13) 0.89074(19) 0.55993(16) 0.0237(6) Uani 1 1 d . . .
H1 H 0.1454 0.9150 0.6074 0.028 Uiso 1 1 calc R . .
C2 C 0.06635(14) 0.8960(2) 0.54065(19) 0.0333(7) Uani 1 1 d . . .
H2 H 0.0345 0.9224 0.5745 0.040 Uiso 1 1 calc R . .
C3 C 0.04686(15) 0.8624(2) 0.4711(2) 0.0385(8) Uani 1 1 d . . .
H3 H 0.0018 0.8676 0.4558 0.046 Uiso 1 1 calc R . .
C4 C 0.09430(14) 0.8214(2) 0.42513(17) 0.0326(7) Uani 1 1 d . . .
H4 H 0.0824 0.7963 0.3775 0.039 Uiso 1 1 calc R . .
C5 C 0.15970(13) 0.8169(2) 0.44868(14) 0.0240(5) Uani 1 1 d . . .
H5 H 0.1919 0.7869 0.4165 0.029 Uiso 1 1 calc R . .
C6 C 0.22817(14) 0.7732(2) 0.67867(15) 0.0268(6) Uani 1 1 d . . .
H6 H 0.1981 0.7428 0.6440 0.032 Uiso 1 1 calc R . .
C7 C 0.22285(17) 0.7420(2) 0.75120(15) 0.0371(7) Uani 1 1 d . . .
H7 H 0.1893 0.6921 0.7658 0.045 Uiso 1 1 calc R . .
C8 C 0.26632(18) 0.7836(3) 0.80164(16) 0.0442(9) Uani 1 1 d . . .
H8 H 0.2639 0.7626 0.8517 0.053 Uiso 1 1 calc R . .
C9 C 0.31358(18) 0.8564(3) 0.77858(16) 0.0381(8) Uani 1 1 d . . .
H9 H 0.3443 0.8865 0.8128 0.046 Uiso 1 1 calc R . .
C10 C 0.31641(15) 0.8861(2) 0.70509(15) 0.0260(6) Uani 1 1 d . . .
H10 H 0.3491 0.9369 0.6899 0.031 Uiso 1 1 calc R . .
C11 C 0.27028(12) 0.61569(18) 0.46456(14) 0.0176(5) Uani 1 1 d . . .
C12 C 0.21023(13) 0.5842(2) 0.49696(15) 0.0227(5) Uani 1 1 d . . .
H12 H 0.2011 0.6057 0.5460 0.027 Uiso 1 1 calc R . .
C13 C 0.16425(14) 0.5228(2) 0.45900(16) 0.0301(6) Uani 1 1 d . . .
H13 H 0.1242 0.5014 0.4822 0.036 Uiso 1 1 calc R . .
C14 C 0.17623(14) 0.4923(2) 0.38711(16) 0.0319(7) Uani 1 1 d . . .
H14 H 0.1445 0.4500 0.3609 0.038 Uiso 1 1 calc R . .
C15 C 0.23475(14) 0.5237(2) 0.35369(15) 0.0294(6) Uani 1 1 d . . .
H15 H 0.2430 0.5033 0.3043 0.035 Uiso 1 1 calc R . .
C16 C 0.28158(13) 0.5850(2) 0.39187(14) 0.0212(5) Uani 1 1 d . . .
H16 H 0.3216 0.6062 0.3684 0.025 Uiso 1 1 calc R . .
C17 C 0.40162(11) 0.70158(19) 0.45915(12) 0.0155(5) Uani 1 1 d . . .
C18 C 0.42175(12) 0.7901(2) 0.41737(13) 0.0187(5) Uani 1 1 d . . .
H18 H 0.3980 0.8568 0.4202 0.022 Uiso 1 1 calc R . .
C19 C 0.47673(13) 0.7817(2) 0.37120(14) 0.0238(5) Uani 1 1 d . . .
H19 H 0.4906 0.8430 0.3434 0.029 Uiso 1 1 calc R . .
C20 C 0.51080(12) 0.6846(2) 0.36604(14) 0.0226(5) Uani 1 1 d . . .
H20 H 0.5474 0.6785 0.3336 0.027 Uiso 1 1 calc R . .
C21 C 0.49181(13) 0.5958(2) 0.40818(14) 0.0218(5) Uani 1 1 d . . .
H21 H 0.5158 0.5293 0.4051 0.026 Uiso 1 1 calc R . .
C22 C 0.43773(12) 0.60438(19) 0.45477(14) 0.0186(5) Uani 1 1 d . . .
H22 H 0.4251 0.5438 0.4839 0.022 Uiso 1 1 calc R . .
C23 C 0.35019(12) 0.62738(19) 0.59645(13) 0.0171(5) Uani 1 1 d . . .
C24 C 0.32674(13) 0.5232(2) 0.61234(14) 0.0214(5) Uani 1 1 d . . .
H24 H 0.2988 0.4867 0.5781 0.026 Uiso 1 1 calc R . .
C25 C 0.34394(14) 0.4722(2) 0.67792(15) 0.0260(6) Uani 1 1 d . . .
H25 H 0.3270 0.4018 0.6887 0.031 Uiso 1 1 calc R . .
C26 C 0.38557(14) 0.5239(2) 0.72736(15) 0.0273(6) Uani 1 1 d . . .
H26 H 0.3972 0.4891 0.7722 0.033 Uiso 1 1 calc R . .
C27 C 0.41038(14) 0.6267(2) 0.71155(15) 0.0246(6) Uani 1 1 d . . .
H27 H 0.4395 0.6618 0.7452 0.030 Uiso 1 1 calc R . .
C28 C 0.39265(12) 0.6780(2) 0.64683(13) 0.0194(5) Uani 1 1 d . . .
H28 H 0.4096 0.7485 0.6365 0.023 Uiso 1 1 calc R . .
C29 C 0.19838(12) 1.11763(19) 0.49592(14) 0.0190(5) Uani 1 1 d . . .
C30 C 0.16008(12) 1.2030(2) 0.52311(15) 0.0238(5) Uani 1 1 d . . .
H30 H 0.1700 1.2335 0.5698 0.029 Uiso 1 1 calc R . .
C31 C 0.10720(14) 1.2433(2) 0.48169(18) 0.0332(7) Uani 1 1 d . . .
H31 H 0.0811 1.3014 0.5004 0.040 Uiso 1 1 calc R . .
C32 C 0.09241(14) 1.1995(2) 0.41359(18) 0.0346(7) Uani 1 1 d . . .
H32 H 0.0562 1.2274 0.3857 0.041 Uiso 1 1 calc R . .
C33 C 0.13038(14) 1.1152(2) 0.38608(17) 0.0309(7) Uani 1 1 d . . .
H33 H 0.1204 1.0852 0.3392 0.037 Uiso 1 1 calc R . .
C34 C 0.18297(13) 1.0747(2) 0.42711(14) 0.0228(5) Uani 1 1 d . . .
H34 H 0.2089 1.0167 0.4081 0.027 Uiso 1 1 calc R . .
C35 C 0.33767(12) 1.14479(19) 0.49912(13) 0.0178(5) Uani 1 1 d . . .
C36 C 0.32590(13) 1.2552(2) 0.48577(14) 0.0233(5) Uani 1 1 d . . .
H36 H 0.2852 1.2873 0.5007 0.028 Uiso 1 1 calc R . .
C37 C 0.37342(14) 1.3180(2) 0.45081(16) 0.0299(6) Uani 1 1 d . . .
H37 H 0.3649 1.3929 0.4415 0.036 Uiso 1 1 calc R . .
C38 C 0.43298(14) 1.2727(2) 0.42936(14) 0.0283(6) Uani 1 1 d . . .
H38 H 0.4653 1.3159 0.4050 0.034 Uiso 1 1 calc R . .
C39 C 0.44520(14) 1.1643(2) 0.44351(15) 0.0281(6) Uani 1 1 d . . .
H39 H 0.4864 1.1329 0.4296 0.034 Uiso 1 1 calc R . .
C40 C 0.39763(13) 1.1007(2) 0.47799(15) 0.0236(6) Uani 1 1 d . . .
H40 H 0.4065 1.0259 0.4871 0.028 Uiso 1 1 calc R . .
C41 C 0.27037(13) 1.11754(18) 0.63572(13) 0.0179(5) Uani 1 1 d . . .
C42 C 0.21433(14) 1.10604(19) 0.68022(14) 0.0225(5) Uani 1 1 d . . .
H42 H 0.1737 1.0812 0.6594 0.027 Uiso 1 1 calc R . .
C43 C 0.21760(15) 1.1305(2) 0.75423(15) 0.0274(6) Uani 1 1 d . . .
H43 H 0.1792 1.1235 0.7840 0.033 Uiso 1 1 calc R . .
C44 C 0.27732(15) 1.1655(2) 0.78501(15) 0.0286(6) Uani 1 1 d . . .
H44 H 0.2799 1.1809 0.8360 0.034 Uiso 1 1 calc R . .
C45 C 0.33228(14) 1.1778(2) 0.74211(14) 0.0269(6) Uani 1 1 d . . .
H45 H 0.3727 1.2025 0.7635 0.032 Uiso 1 1 calc R . .
C46 C 0.32960(13) 1.1543(2) 0.66727(14) 0.0223(5) Uani 1 1 d . . .
H46 H 0.3680 1.1633 0.6378 0.027 Uiso 1 1 calc R . .
C47 C 0.0581(3) 0.6507(3) 0.1697(3) 0.0782(15) Uani 1 1 d . . .
H47 H 0.0492 0.7255 0.1785 0.094 Uiso 1 1 calc R . .
C48 C 0.0091(2) 0.5842(4) 0.1422(4) 0.0902(18) Uani 1 1 d . . .
H48 H -0.0337 0.6132 0.1320 0.108 Uiso 1 1 calc R . .
C49 C 0.0216(2) 0.4774(3) 0.1295(3) 0.0675(12) Uani 1 1 d . . .
H49 H -0.0123 0.4316 0.1101 0.081 Uiso 1 1 calc R . .
C50 C 0.08286(18) 0.4362(3) 0.1446(2) 0.0540(10) Uani 1 1 d . . .
H50 H 0.0915 0.3612 0.1362 0.065 Uiso 1 1 calc R . .
C51 C 0.13244(17) 0.5016(3) 0.17192(19) 0.0472(9) Uani 1 1 d . . .
H51 H 0.1751 0.4719 0.1819 0.057 Uiso 1 1 calc R . .
C52 C 0.1205(2) 0.6088(3) 0.1846(2) 0.0536(10) Uani 1 1 d . . .
H52 H 0.1546 0.6544 0.2036 0.064 Uiso 1 1 calc R . .
Ir1 Ir 0.285999(4) 0.877618(7) 0.538138(4) 0.01304(3) Uani 1 1 d D . .
N1 N 0.17998(10) 0.85279(16) 0.51460(12) 0.0183(4) Uani 1 1 d . . .
N2 N 0.27392(11) 0.84461(17) 0.65468(11) 0.0202(4) Uani 1 1 d . . .
P1 P 0.32642(3) 0.70602(5) 0.51491(3) 0.01446(12) Uani 1 1 d . . .
P2 P 0.27228(3) 1.06378(5) 0.54263(3) 0.01443(12) Uani 1 1 d . . .
B1 B 0.51158(19) 0.0491(3) 0.2512(2) 0.0266(19) Uani 0.50 1 d PD A -1
F1 F 0.53768(15) 0.0389(3) 0.32173(16) 0.0408(9) Uani 0.50 1 d PD A -1
F2 F 0.4952(3) 0.1572(2) 0.2378(3) 0.0503(17) Uani 0.50 1 d PD A -1
F3 F 0.55882(16) 0.0148(3) 0.20085(17) 0.0358(8) Uani 0.50 1 d PD A -1
F4 F 0.45500(15) -0.0153(3) 0.24502(19) 0.0400(9) Uani 0.50 1 d PD A -1
B2 B 1.0000 0.0287(3) 0.7500 0.0463(14) Uani 1 2 d SD . .
F5 F 1.0413(4) 0.0754(6) 0.7937(4) 0.135(4) Uani 0.50 1 d PD B -2
F6 F 0.9912(5) -0.0739(4) 0.7675(5) 0.180(6) Uani 0.50 1 d PD B -2
F7 F 0.9416(3) 0.0783(8) 0.7496(4) 0.139(4) Uani 0.50 1 d PD B -2
F8 F 1.0219(4) 0.0334(6) 0.6812(2) 0.146(4) Uani 0.50 1 d PD B -2
H1' H 0.3647(4) 0.906(2) 0.5514(17) 0.040(9) Uiso 1 1 d D . .
H1" H 0.2989(16) 0.902(3) 0.4510(5) 0.044(10) Uiso 1 1 d D . .

loop_
_atom_site_aniso_label
_atom_site_aniso_U_11
_atom_site_aniso_U_22
_atom_site_aniso_U_33
_atom_site_aniso_U_23
_atom_site_aniso_U_13
_atom_site_aniso_U_12
C1 0.0197(13) 0.0186(13) 0.0328(15) 0.0014(10) 0.0059(11) -0.0020(10)
C2 0.0199(14) 0.0268(15) 0.053(2) 0.0048(13) 0.0089(13) -0.0005(11)
C3 0.0178(14) 0.0400(18) 0.057(2) 0.0122(15) -0.0056(14) -0.0053(13)
C4 0.0290(15) 0.0294(15) 0.0392(17) 0.0093(13) -0.0119(13) -0.0087(12)
C5 0.0229(13) 0.0221(13) 0.0269(14) 0.0026(11) -0.0043(11) -0.0030(11)
C6 0.0354(16) 0.0208(13) 0.0243(13) 0.0031(11) 0.0077(11) 0.0072(11)
C7 0.056(2) 0.0328(16) 0.0223(14) 0.0104(12) 0.0156(14) 0.0136(14)
C8 0.069(2) 0.0447(19) 0.0186(14) 0.0095(13) 0.0114(15) 0.0338(18)
C9 0.057(2) 0.0385(17) 0.0186(14) -0.0087(12) -0.0120(14) 0.0281(16)
C10 0.0353(16) 0.0200(13) 0.0226(13) -0.0047(10) -0.0054(11) 0.0119(11)
C11 0.0198(12) 0.0119(11) 0.0211(12) -0.0007(9) -0.0002(9) -0.0002(9)
C12 0.0234(13) 0.0204(12) 0.0243(13) -0.0053(11) 0.0047(10) -0.0038(11)
C13 0.0238(14) 0.0271(14) 0.0395(16) -0.0066(12) 0.0032(12) -0.0090(11)
C14 0.0253(15) 0.0348(16) 0.0354(16) -0.0103(13) -0.0044(12) -0.0105(12)
C15 0.0318(16) 0.0312(15) 0.0252(14) -0.0095(11) 0.0000(12) -0.0051(12)
C16 0.0203(13) 0.0214(12) 0.0217(13) -0.0019(10) 0.0007(10) -0.0002(10)
C17 0.0157(11) 0.0159(11) 0.0149(11) -0.0022(9) -0.0007(9) -0.0017(9)
C18 0.0180(12) 0.0184(12) 0.0199(12) 0.0009(9) 0.0008(9) 0.0013(9)
C19 0.0217(13) 0.0243(13) 0.0255(13) 0.0071(11) 0.0047(10) -0.0010(11)
C20 0.0180(12) 0.0282(14) 0.0215(13) -0.0001(10) 0.0041(10) 0.0000(10)
C21 0.0193(13) 0.0214(12) 0.0245(13) -0.0016(10) -0.0001(10) 0.0029(10)
C22 0.0202(12) 0.0144(11) 0.0211(12) 0.0013(9) -0.0004(10) -0.0001(9)
C23 0.0175(12) 0.0166(11) 0.0171(11) 0.0016(9) 0.0049(9) 0.0042(9)
C24 0.0244(13) 0.0163(12) 0.0236(13) 0.0004(10) 0.0060(10) 0.0016(10)
C25 0.0279(15) 0.0204(13) 0.0298(14) 0.0084(11) 0.0100(11) 0.0038(11)
C26 0.0273(14) 0.0322(15) 0.0225(13) 0.0092(11) 0.0049(11) 0.0117(12)
C27 0.0228(13) 0.0303(14) 0.0208(13) 0.0004(11) 0.0002(10) 0.0082(11)
C28 0.0184(12) 0.0185(12) 0.0214(12) 0.0004(10) 0.0028(10) 0.0032(10)
C29 0.0174(12) 0.0177(12) 0.0217(12) 0.0069(9) -0.0011(10) -0.0017(9)
C30 0.0183(13) 0.0210(13) 0.0322(14) 0.0048(11) 0.0025(11) 0.0018(10)
C31 0.0220(14) 0.0257(15) 0.0520(19) 0.0137(13) 0.0030(13) 0.0055(11)
C32 0.0198(14) 0.0365(17) 0.0472(18) 0.0211(14) -0.0076(13) -0.0018(12)
C33 0.0252(15) 0.0380(17) 0.0295(15) 0.0124(12) -0.0070(12) -0.0089(12)
C34 0.0205(13) 0.0227(13) 0.0250(13) 0.0078(11) -0.0020(10) -0.0041(11)
C35 0.0212(12) 0.0180(12) 0.0141(11) 0.0001(9) -0.0015(9) -0.0043(9)
C36 0.0218(13) 0.0203(13) 0.0279(14) 0.0025(10) 0.0001(11) -0.0032(10)
C37 0.0321(16) 0.0214(14) 0.0361(16) 0.0070(12) -0.0047(12) -0.0079(12)
C38 0.0285(15) 0.0331(15) 0.0233(13) 0.0018(11) 0.0008(11) -0.0137(12)
C39 0.0223(14) 0.0319(15) 0.0303(15) -0.0040(12) 0.0079(11) -0.0082(12)
C40 0.0229(14) 0.0208(13) 0.0271(14) -0.0020(10) 0.0045(11) -0.0020(10)
C41 0.0240(13) 0.0134(11) 0.0165(11) -0.0007(9) 0.0006(9) 0.0023(9)
C42 0.0259(14) 0.0194(13) 0.0220(13) -0.0019(10) 0.0031(10) -0.0003(10)
C43 0.0355(16) 0.0235(13) 0.0235(13) -0.0014(11) 0.0100(12) 0.0025(12)
C44 0.0465(18) 0.0226(13) 0.0167(12) -0.0039(10) 0.0024(12) 0.0014(12)
C45 0.0350(16) 0.0231(14) 0.0225(13) -0.0027(11) -0.0062(11) -0.0005(12)
C46 0.0274(14) 0.0182(12) 0.0211(13) -0.0018(10) -0.0007(10) -0.0004(10)
C47 0.087(4) 0.035(2) 0.113(4) 0.017(2) 0.005(3) 0.010(2)
C48 0.048(3) 0.052(3) 0.171(6) 0.024(3) -0.009(3) 0.011(2)
C49 0.040(2) 0.057(3) 0.105(4) 0.011(2) -0.007(2) -0.0026(19)
C50 0.044(2) 0.050(2) 0.068(3) -0.008(2) 0.0028(19) 0.0107(18)
C51 0.0380(19) 0.062(2) 0.0417(19) -0.0063(17) 0.0009(15) 0.0109(17)
C52 0.067(3) 0.054(2) 0.040(2) 0.0101(16) -0.0004(18) -0.0138(19)
Ir1 0.01426(5) 0.01240(5) 0.01247(5) -0.00018(3) 0.00005(3) -0.00037(3)
N1 0.0174(10) 0.0140(10) 0.0236(11) 0.0025(8) 0.0007(8) -0.0022(8)
N2 0.0283(12) 0.0170(10) 0.0153(10) 0.0005(8) 0.0004(9) 0.0062(9)
P1 0.0156(3) 0.0132(3) 0.0146(3) -0.0002(2) 0.0010(2) -0.0012(2)
P2 0.0160(3) 0.0129(3) 0.0145(3) 0.0001(2) 0.0000(2) 0.0003(2)
B1 0.029(6) 0.021(2) 0.030(3) 0.005(4) 0.002(3) -0.005(3)
F1 0.0323(19) 0.062(3) 0.0287(18) -0.0016(17) -0.0009(15) -0.0095(17)
F2 0.055(3) 0.0189(13) 0.077(5) 0.008(2) 0.007(3) 0.003(3)
F3 0.040(2) 0.0336(19) 0.0342(19) -0.0056(16) 0.0081(16) -0.0022(15)
F4 0.031(2) 0.031(2) 0.058(3) 0.0058(18) -0.0079(18) -0.0095(16)
B2 0.051(4) 0.045(3) 0.042(3) 0.000 -0.015(3) 0.000
F5 0.176(9) 0.092(5) 0.135(7) -0.051(5) -0.140(7) 0.021(6)
F6 0.222(11) 0.086(4) 0.230(15) 0.078(8) -0.109(10) -0.080(8)
F7 0.072(4) 0.253(10) 0.090(6) -0.027(7) -0.018(4) 0.090(6)
F8 0.151(7) 0.235(10) 0.053(4) -0.028(5) -0.013(4) 0.099(7)

loop_
_atom_type_symbol
_atom_type_description
_atom_type_scat_dispersion_real
_atom_type_scat_dispersion_imag
_atom_type_scat_source
C C 0.0033 0.0016 'International Tables Vol C Tables 4.2.6.8 and 6.1.1.4'
H H 0.0000 0.0000 'International Tables Vol C Tables 4.2.6.8 and 6.1.1.4'
B B 0.0013 0.0007 'International Tables Vol C Tables 4.2.6.8 and 6.1.1.4'
N N 0.0061 0.0033 'International Tables Vol C Tables 4.2.6.8 and 6.1.1.4'
F F 0.0171 0.0103 'International Tables Vol C Tables 4.2.6.8 and 6.1.1.4'
P P 0.1023 0.0942 'International Tables Vol C Tables 4.2.6.8 and 6.1.1.4'
Ir Ir -1.4442 7.9887 'International Tables Vol C Tables 4.2.6.8 and 6.1.1.4'

loop_
_geom_angle_atom_site_label_1
_geom_angle_atom_site_label_2
_geom_angle_atom_site_label_3
_geom_angle
_geom_angle_site_symmetry_1
_geom_angle_site_symmetry_3
_geom_angle_publ_flag
N1 C1 C2 123.1(3) . . ?
N1 C1 H1 118.4 . . ?
C2 C1 H1 118.4 . . ?
C1 C2 C3 119.2(3) . . ?
C1 C2 H2 120.4 . . ?
C3 C2 H2 120.4 . . ?
C4 C3 C2 118.2(3) . . ?
C4 C3 H3 120.9 . . ?
C2 C3 H3 120.9 . . ?
C3 C4 C5 119.4(3) . . ?
C3 C4 H4 120.3 . . ?
C5 C4 H4 120.3 . . ?
N1 C5 C4 123.3(3) . . ?
N1 C5 H5 118.3 . . ?
C4 C5 H5 118.3 . . ?
N2 C6 C7 123.3(3) . . ?
N2 C6 H6 118.4 . . ?
C7 C6 H6 118.4 . . ?
C8 C7 C6 119.2(3) . . ?
C8 C7 H7 120.4 . . ?
C6 C7 H7 120.4 . . ?
C7 C8 C9 118.7(3) . . ?
C7 C8 H8 120.6 . . ?
C9 C8 H8 120.6 . . ?
C8 C9 C10 119.8(3) . . ?
C8 C9 H9 120.1 . . ?
C10 C9 H9 120.1 . . ?
N2 C10 C9 121.8(3) . . ?
N2 C10 H10 119.1 . . ?
C9 C10 H10 119.1 . . ?
C16 C11 C12 118.0(2) . . ?
C16 C11 P1 122.44(19) . . ?
C12 C11 P1 119.21(19) . . ?
C13 C12 C11 121.2(2) . . ?
C13 C12 H12 119.4 . . ?
C11 C12 H12 119.4 . . ?
C12 C13 C14 120.2(3) . . ?
C12 C13 H13 119.9 . . ?
C14 C13 H13 119.9 . . ?
C15 C14 C13 119.6(3) . . ?
C15 C14 H14 120.2 . . ?
C13 C14 H14 120.2 . . ?
C14 C15 C16 120.5(3) . . ?
C14 C15 H15 119.8 . . ?
C16 C15 H15 119.8 . . ?
C15 C16 C11 120.5(2) . . ?
C15 C16 H16 119.8 . . ?
C11 C16 H16 119.8 . . ?
C18 C17 C22 118.9(2) . . ?
C18 C17 P1 121.75(18) . . ?
C22 C17 P1 119.26(18) . . ?
C17 C18 C19 120.4(2) . . ?
C17 C18 H18 119.8 . . ?
C19 C18 H18 119.8 . . ?
C20 C19 C18 120.0(2) . . ?
C20 C19 H19 120.0 . . ?
C18 C19 H19 120.0 . . ?
C19 C20 C21 120.2(2) . . ?
C19 C20 H20 119.9 . . ?
C21 C20 H20 119.9 . . ?
C22 C21 C20 119.8(2) . . ?
C22 C21 H21 120.1 . . ?
C20 C21 H21 120.1 . . ?
C21 C22 C17 120.6(2) . . ?
C21 C22 H22 119.7 . . ?
C17 C22 H22 119.7 . . ?
C24 C23 C28 118.5(2) . . ?
C24 C23 P1 124.4(2) . . ?
C28 C23 P1 117.05(18) . . ?
C25 C24 C23 120.5(2) . . ?
C25 C24 H24 119.7 . . ?
C23 C24 H24 119.7 . . ?
C26 C25 C24 120.1(2) . . ?
C26 C25 H25 120.0 . . ?
C24 C25 H25 120.0 . . ?
C25 C26 C27 120.0(2) . . ?
C25 C26 H26 120.0 . . ?
C27 C26 H26 120.0 . . ?
C28 C27 C26 120.0(3) . . ?
C28 C27 H27 120.0 . . ?
C26 C27 H27 120.0 . . ?
C27 C28 C23 120.9(2) . . ?
C27 C28 H28 119.6 . . ?
C23 C28 H28 119.6 . . ?
C30 C29 C34 118.9(2) . . ?
C30 C29 P2 123.7(2) . . ?
C34 C29 P2 117.21(19) . . ?
C31 C30 C29 119.8(3) . . ?
C31 C30 H30 120.1 . . ?
C29 C30 H30 120.1 . . ?
C32 C31 C30 120.5(3) . . ?
C32 C31 H31 119.7 . . ?
C30 C31 H31 119.7 . . ?
C33 C32 C31 120.0(3) . . ?
C33 C32 H32 120.0 . . ?
C31 C32 H32 120.0 . . ?
C32 C33 C34 119.7(3) . . ?
C32 C33 H33 120.1 . . ?
C34 C33 H33 120.1 . . ?
C33 C34 C29 121.0(3) . . ?
C33 C34 H34 119.5 . . ?
C29 C34 H34 119.5 . . ?
C40 C35 C36 118.7(2) . . ?
C40 C35 P2 122.59(19) . . ?
C36 C35 P2 118.7(2) . . ?
C37 C36 C35 120.2(3) . . ?
C37 C36 H36 119.9 . . ?
C35 C36 H36 119.9 . . ?
C38 C37 C36 120.5(3) . . ?
C38 C37 H37 119.7 . . ?
C36 C37 H37 119.7 . . ?
C39 C38 C37 119.4(3) . . ?
C39 C38 H38 120.3 . . ?
C37 C38 H38 120.3 . . ?
C38 C39 C40 120.4(3) . . ?
C38 C39 H39 119.8 . . ?
C40 C39 H39 119.8 . . ?
C35 C40 C39 120.8(2) . . ?
C35 C40 H40 119.6 . . ?
C39 C40 H40 119.6 . . ?
C46 C41 C42 118.9(2) . . ?
C46 C41 P2 118.60(19) . . ?
C42 C41 P2 121.61(19) . . ?
C43 C42 C41 120.6(3) . . ?
C43 C42 H42 119.7 . . ?
C41 C42 H42 119.7 . . ?
C42 C43 C44 119.8(3) . . ?
C42 C43 H43 120.1 . . ?
C44 C43 H43 120.1 . . ?
C45 C44 C43 120.2(2) . . ?
C45 C44 H44 119.9 . . ?
C43 C44 H44 119.9 . . ?
C44 C45 C46 120.6(3) . . ?
C44 C45 H45 119.7 . . ?
C46 C45 H45 119.7 . . ?
C45 C46 C41 119.9(3) . . ?
C45 C46 H46 120.1 . . ?
C41 C46 H46 120.1 . . ?
C48 C47 C52 120.0(4) . . ?
C48 C47 H47 120.0 . . ?
C52 C47 H47 120.0 . . ?
C49 C48 C47 120.3(4) . . ?
C49 C48 H48 119.9 . . ?
C47 C48 H48 119.9 . . ?
C48 C49 C50 119.6(4) . . ?
C48 C49 H49 120.2 . . ?
C50 C49 H49 120.2 . . ?
C49 C50 C51 120.8(4) . . ?
C49 C50 H50 119.6 . . ?
C51 C50 H50 119.6 . . ?
C52 C51 C50 120.0(4) . . ?
C52 C51 H51 120.0 . . ?
C50 C51 H51 120.0 . . ?
C51 C52 C47 119.3(4) . . ?
C51 C52 H52 120.4 . . ?
C47 C52 H52 120.4 . . ?
N2 Ir1 N1 92.94(8) . . ?
N2 Ir1 P1 92.89(6) . . ?
N1 Ir1 P1 100.45(5) . . ?
N2 Ir1 P2 97.82(6) . . ?
N1 Ir1 P2 91.61(5) . . ?
P1 Ir1 P2 163.44(2) . . ?
N2 Ir1 H1' 90.5(11) . . ?
N1 Ir1 H1' 175.0(11) . . ?
P1 Ir1 H1' 83.0(11) . . ?
P2 Ir1 H1' 84.3(11) . . ?
N2 Ir1 H1" 177.3(12) . . ?
N1 Ir1 H1" 89.7(12) . . ?
P1 Ir1 H1" 86.2(11) . . ?
P2 Ir1 H1" 82.5(11) . . ?
H1' Ir1 H1" 86.9(16) . . ?
C5 N1 C1 116.7(2) . . ?
C5 N1 Ir1 120.76(17) . . ?
C1 N1 Ir1 121.50(18) . . ?
C6 N2 C10 117.1(2) . . ?
C6 N2 Ir1 121.21(18) . . ?
C10 N2 Ir1 121.30(19) . . ?
C11 P1 C17 102.38(11) . . ?
C11 P1 C23 104.20(11) . . ?
C17 P1 C23 102.80(11) . . ?
C11 P1 Ir1 115.48(8) . . ?
C17 P1 Ir1 115.12(8) . . ?
C23 P1 Ir1 115.12(8) . . ?
C41 P2 C35 103.00(11) . . ?
C41 P2 C29 106.30(12) . . ?
C35 P2 C29 100.73(11) . . ?
C41 P2 Ir1 113.32(8) . . ?
C35 P2 Ir1 115.88(8) . . ?
C29 P2 Ir1 116.01(8) . . ?
F2 B1 F3 109.6(3) . . ?
F2 B1 F4 109.6(3) . . ?
F3 B1 F4 109.6(3) . . ?
F2 B1 F1 109.7(3) . . ?
F3 B1 F1 109.0(3) . . ?
F4 B1 F1 109.2(3) . . ?
F5 B2 F5 126.9(7) . 2_756 ?
F5 B2 F6 119.5(7) . 2_756 ?
F5 B2 F6 111.5(3) 2_756 2_756 ?
F5 B2 F6 111.5(3) . . ?
F5 B2 F6 119.5(8) 2_756 . ?
F6 B2 F6 32.4(8) 2_756 . ?
F5 B2 F7 38.6(3) . 2_756 ?
F5 B2 F7 111.7(3) 2_756 2_756 ?
F6 B2 F7 108.8(3) 2_756 2_756 ?
F6 B2 F7 124.1(8) . 2_756 ?
F5 B2 F7 111.7(3) . . ?
F5 B2 F7 38.6(3) 2_756 . ?
F6 B2 F7 124.1(8) 2_756 . ?
F6 B2 F7 108.8(3) . . ?
F7 B2 F7 125.2(9) 2_756 . ?
F5 B2 F8 110.4(3) . . ?
F5 B2 F8 67.3(3) 2_756 . ?
F6 B2 F8 76.5(6) 2_756 . ?
F6 B2 F8 108.4(3) . . ?
F7 B2 F8 71.8(3) 2_756 . ?
F7 B2 F8 105.9(3) . . ?
F5 B2 F8 67.3(3) . 2_756 ?
F5 B2 F8 110.4(3) 2_756 2_756 ?
F6 B2 F8 108.4(3) 2_756 2_756 ?
F6 B2 F8 76.5(6) . 2_756 ?
F7 B2 F8 105.9(3) 2_756 2_756 ?
F7 B2 F8 71.8(3) . 2_756 ?
F8 B2 F8 175.1(6) . 2_756 ?

loop_
_geom_bond_atom_site_label_1
_geom_bond_atom_site_label_2
_geom_bond_distance
_geom_bond_site_symmetry_2
_geom_bond_publ_flag
C1 N1 1.349(3) . ?
C1 C2 1.378(4) . ?
C1 H1 0.9500 . ?
C2 C3 1.388(5) . ?
C2 H2 0.9500 . ?
C3 C4 1.369(5) . ?
C3 H3 0.9500 . ?
C4 C5 1.383(4) . ?
C4 H4 0.9500 . ?
C5 N1 1.341(3) . ?
C5 H5 0.9500 . ?
C6 N2 1.346(3) . ?
C6 C7 1.381(4) . ?
C6 H6 0.9500 . ?
C7 C8 1.365(5) . ?
C7 H7 0.9500 . ?
C8 C9 1.373(5) . ?
C8 H8 0.9500 . ?
C9 C10 1.389(4) . ?
C9 H9 0.9500 . ?
C10 N2 1.351(3) . ?
C10 H10 0.9500 . ?
C11 C16 1.397(3) . ?
C11 C12 1.402(3) . ?
C11 P1 1.827(2) . ?
C12 C13 1.377(4) . ?
C12 H12 0.9500 . ?
C13 C14 1.385(4) . ?
C13 H13 0.9500 . ?
C14 C15 1.384(4) . ?
C14 H14 0.9500 . ?
C15 C16 1.390(4) . ?
C15 H15 0.9500 . ?
C16 H16 0.9500 . ?
C17 C18 1.389(3) . ?
C17 C22 1.400(3) . ?
C17 P1 1.828(2) . ?
C18 C19 1.397(3) . ?
C18 H18 0.9500 . ?
C19 C20 1.379(4) . ?
C19 H19 0.9500 . ?
C20 C21 1.389(4) . ?
C20 H20 0.9500 . ?
C21 C22 1.388(4) . ?
C21 H21 0.9500 . ?
C22 H22 0.9500 . ?
C23 C24 1.395(3) . ?
C23 C28 1.397(3) . ?
C23 P1 1.833(2) . ?
C24 C25 1.391(4) . ?
C24 H24 0.9500 . ?
C25 C26 1.381(4) . ?
C25 H25 0.9500 . ?
C26 C27 1.389(4) . ?
C26 H26 0.9500 . ?
C27 C28 1.382(3) . ?
C27 H27 0.9500 . ?
C28 H28 0.9500 . ?
C29 C30 1.393(3) . ?
C29 C34 1.394(4) . ?
C29 P2 1.833(3) . ?
C30 C31 1.393(4) . ?
C30 H30 0.9500 . ?
C31 C32 1.383(4) . ?
C31 H31 0.9500 . ?
C32 C33 1.382(4) . ?
C32 H32 0.9500 . ?
C33 C34 1.386(4) . ?
C33 H33 0.9500 . ?
C34 H34 0.9500 . ?
C35 C40 1.380(4) . ?
C35 C36 1.397(3) . ?
C35 P2 1.833(2) . ?
C36 C37 1.387(4) . ?
C36 H36 0.9500 . ?
C37 C38 1.380(4) . ?
C37 H37 0.9500 . ?
C38 C39 1.378(4) . ?
C38 H38 0.9500 . ?
C39 C40 1.389(4) . ?
C39 H39 0.9500 . ?
C40 H40 0.9500 . ?
C41 C46 1.396(4) . ?
C41 C42 1.400(4) . ?
C41 P2 1.821(2) . ?
C42 C43 1.383(4) . ?
C42 H42 0.9500 . ?
C43 C44 1.392(4) . ?
C43 H43 0.9500 . ?
C44 C45 1.366(4) . ?
C44 H44 0.9500 . ?
C45 C46 1.395(4) . ?
C45 H45 0.9500 . ?
C46 H46 0.9500 . ?
C47 C48 1.373(7) . ?
C47 C52 1.382(6) . ?
C47 H47 0.9500 . ?
C48 C49 1.355(6) . ?
C48 H48 0.9500 . ?
C49 C50 1.360(5) . ?
C49 H49 0.9500 . ?
C50 C51 1.372(5) . ?
C50 H50 0.9500 . ?
C51 C52 1.358(5) . ?
C51 H51 0.9500 . ?
C52 H52 0.9500 . ?
Ir1 N2 2.177(2) . ?
Ir1 N1 2.196(2) . ?
Ir1 P1 2.2987(6) . ?
Ir1 P2 2.3038(6) . ?
Ir1 H1' 1.639(11) . ?
Ir1 H1" 1.639(13) . ?
B1 F2 1.389(3) . ?
B1 F3 1.391(4) . ?
B1 F4 1.391(3) . ?
B1 F1 1.391(4) . ?
B2 F5 1.284(4) . ?
B2 F5 1.284(4) 2_756 ?
B2 F6 1.312(4) 2_756 ?
B2 F6 1.312(4) . ?
B2 F7 1.323(4) 2_756 ?
B2 F7 1.323(4) . ?
B2 F8 1.332(4) . ?
B2 F8 1.332(4) 2_756 ?

loop_
_geom_torsion_atom_site_label_1
_geom_torsion_atom_site_label_2
_geom_torsion_atom_site_label_3
_geom_torsion_atom_site_label_4
_geom_torsion
_geom_torsion_site_symmetry_1
_geom_torsion_site_symmetry_2
_geom_torsion_site_symmetry_3
_geom_torsion_site_symmetry_4
_geom_torsion_publ_flag
N1 C1 C2 C3 -0.9(4) . . . . ?
C1 C2 C3 C4 2.3(4) . . . . ?
C2 C3 C4 C5 -1.3(4) . . . . ?
C3 C4 C5 N1 -1.3(4) . . . . ?
N2 C6 C7 C8 -1.0(4) . . . . ?
C6 C7 C8 C9 0.8(4) . . . . ?
C7 C8 C9 C10 -0.1(4) . . . . ?
C8 C9 C10 N2 -0.4(4) . . . . ?
C16 C11 C12 C13 1.5(4) . . . . ?
P1 C11 C12 C13 175.2(2) . . . . ?
C11 C12 C13 C14 -1.0(4) . . . . ?
C12 C13 C14 C15 0.1(5) . . . . ?
C13 C14 C15 C16 0.4(5) . . . . ?
C14 C15 C16 C11 0.1(4) . . . . ?
C12 C11 C16 C15 -1.0(4) . . . . ?
P1 C11 C16 C15 -174.5(2) . . . . ?
C22 C17 C18 C19 0.7(4) . . . . ?
P1 C17 C18 C19 -175.35(19) . . . . ?
C17 C18 C19 C20 1.0(4) . . . . ?
C18 C19 C20 C21 -1.8(4) . . . . ?
C19 C20 C21 C22 1.0(4) . . . . ?
C20 C21 C22 C17 0.7(4) . . . . ?
C18 C17 C22 C21 -1.5(4) . . . . ?
P1 C17 C22 C21 174.63(19) . . . . ?
C28 C23 C24 C25 1.7(4) . . . . ?
P1 C23 C24 C25 -175.71(19) . . . . ?
C23 C24 C25 C26 -1.2(4) . . . . ?
C24 C25 C26 C27 -0.1(4) . . . . ?
C25 C26 C27 C28 0.9(4) . . . . ?
C26 C27 C28 C23 -0.4(4) . . . . ?
C24 C23 C28 C27 -0.9(4) . . . . ?
P1 C23 C28 C27 176.72(19) . . . . ?
C34 C29 C30 C31 0.3(4) . . . . ?
P2 C29 C30 C31 175.9(2) . . . . ?
C29 C30 C31 C32 -0.1(4) . . . . ?
C30 C31 C32 C33 -0.2(4) . . . . ?
C31 C32 C33 C34 0.3(4) . . . . ?
C32 C33 C34 C29 -0.1(4) . . . . ?
C30 C29 C34 C33 -0.2(4) . . . . ?
P2 C29 C34 C33 -176.1(2) . . . . ?
C40 C35 C36 C37 1.1(4) . . . . ?
P2 C35 C36 C37 -177.9(2) . . . . ?
C35 C36 C37 C38 -0.5(4) . . . . ?
C36 C37 C38 C39 -0.5(4) . . . . ?
C37 C38 C39 C40 1.0(4) . . . . ?
C36 C35 C40 C39 -0.6(4) . . . . ?
P2 C35 C40 C39 178.4(2) . . . . ?
C38 C39 C40 C35 -0.5(4) . . . . ?
C46 C41 C42 C43 -0.1(4) . . . . ?
P2 C41 C42 C43 168.92(19) . . . . ?
C41 C42 C43 C44 -0.9(4) . . . . ?
C42 C43 C44 C45 1.3(4) . . . . ?
C43 C44 C45 C46 -0.8(4) . . . . ?
C44 C45 C46 C41 -0.2(4) . . . . ?
C42 C41 C46 C45 0.6(4) . . . . ?
P2 C41 C46 C45 -168.7(2) . . . . ?
C52 C47 C48 C49 -0.1(8) . . . . ?
C47 C48 C49 C50 0.4(8) . . . . ?
C48 C49 C50 C51 -0.7(7) . . . . ?
C49 C50 C51 C52 0.5(6) . . . . ?
C50 C51 C52 C47 -0.1(6) . . . . ?
C48 C47 C52 C51 -0.1(7) . . . . ?
C4 C5 N1 C1 2.6(4) . . . . ?
C4 C5 N1 Ir1 -165.9(2) . . . . ?
C2 C1 N1 C5 -1.5(4) . . . . ?
C2 C1 N1 Ir1 166.87(19) . . . . ?
N2 Ir1 N1 C5 -151.11(19) . . . . ?
P1 Ir1 N1 C5 -57.62(18) . . . . ?
P2 Ir1 N1 C5 110.97(18) . . . . ?
N2 Ir1 N1 C1 40.95(19) . . . . ?
P1 Ir1 N1 C1 134.44(18) . . . . ?
P2 Ir1 N1 C1 -56.97(18) . . . . ?
C7 C6 N2 C10 0.4(4) . . . . ?
C7 C6 N2 Ir1 173.7(2) . . . . ?
C9 C10 N2 C6 0.3(4) . . . . ?
C9 C10 N2 Ir1 -173.01(19) . . . . ?
N1 Ir1 N2 C6 32.63(19) . . . . ?
P1 Ir1 N2 C6 -68.00(19) . . . . ?
P2 Ir1 N2 C6 124.66(18) . . . . ?
N1 Ir1 N2 C10 -154.38(19) . . . . ?
P1 Ir1 N2 C10 104.99(18) . . . . ?
P2 Ir1 N2 C10 -62.34(18) . . . . ?
C16 C11 P1 C17 -16.7(2) . . . . ?
C12 C11 P1 C17 169.8(2) . . . . ?
C16 C11 P1 C23 -123.5(2) . . . . ?
C12 C11 P1 C23 63.0(2) . . . . ?
C16 C11 P1 Ir1 109.2(2) . . . . ?
C12 C11 P1 Ir1 -64.3(2) . . . . ?
C18 C17 P1 C11 108.9(2) . . . . ?
C22 C17 P1 C11 -67.1(2) . . . . ?
C18 C17 P1 C23 -143.2(2) . . . . ?
C22 C17 P1 C23 40.8(2) . . . . ?
C18 C17 P1 Ir1 -17.3(2) . . . . ?
C22 C17 P1 Ir1 166.74(16) . . . . ?
C24 C23 P1 C11 -1.2(2) . . . . ?
C28 C23 P1 C11 -178.67(18) . . . . ?
C24 C23 P1 C17 -107.7(2) . . . . ?
C28 C23 P1 C17 74.8(2) . . . . ?
C24 C23 P1 Ir1 126.30(19) . . . . ?
C28 C23 P1 Ir1 -51.2(2) . . . . ?
N2 Ir1 P1 C11 108.31(11) . . . . ?
N1 Ir1 P1 C11 14.78(11) . . . . ?
P2 Ir1 P1 C11 -121.32(11) . . . . ?
N2 Ir1 P1 C17 -132.62(10) . . . . ?
N1 Ir1 P1 C17 133.85(10) . . . . ?
P2 Ir1 P1 C17 -2.25(12) . . . . ?
N2 Ir1 P1 C23 -13.27(11) . . . . ?
N1 Ir1 P1 C23 -106.80(11) . . . . ?
P2 Ir1 P1 C23 117.10(11) . . . . ?
C46 C41 P2 C35 -32.9(2) . . . . ?
C42 C41 P2 C35 158.1(2) . . . . ?
C46 C41 P2 C29 -138.33(19) . . . . ?
C42 C41 P2 C29 52.6(2) . . . . ?
C46 C41 P2 Ir1 93.09(19) . . . . ?
C42 C41 P2 Ir1 -76.0(2) . . . . ?
C40 C35 P2 C41 111.7(2) . . . . ?
C36 C35 P2 C41 -69.3(2) . . . . ?
C40 C35 P2 C29 -138.6(2) . . . . ?
C36 C35 P2 C29 40.4(2) . . . . ?
C40 C35 P2 Ir1 -12.6(2) . . . . ?
C36 C35 P2 Ir1 166.38(17) . . . . ?
C30 C29 P2 C41 14.1(2) . . . . ?
C34 C29 P2 C41 -170.27(19) . . . . ?
C30 C29 P2 C35 -93.0(2) . . . . ?
C34 C29 P2 C35 82.6(2) . . . . ?
C30 C29 P2 Ir1 141.10(19) . . . . ?
C34 C29 P2 Ir1 -43.3(2) . . . . ?
N2 Ir1 P2 C41 9.13(11) . . . . ?
N1 Ir1 P2 C41 102.32(11) . . . . ?
P1 Ir1 P2 C41 -120.69(11) . . . . ?
N2 Ir1 P2 C35 127.91(11) . . . . ?
N1 Ir1 P2 C35 -138.90(10) . . . . ?
P1 Ir1 P2 C35 -1.92(12) . . . . ?
N2 Ir1 P2 C29 -114.26(11) . . . . ?
N1 Ir1 P2 C29 -21.07(11) . . . . ?
P1 Ir1 P2 C29 115.92(11) . . . . ?
